data_2224096
loop_
_publ_author_name
'Shibuya, Kengo'
'Koshimizu, Masanori'
'Nishikido, Fumihiko'
'Saito, Haruo'
'Kishimoto, Shunji'

_publ_section_title
;
 Poly[bis(phenethylammonium) [dibromidoplumbate(II)]-di-\m-bromido]]
;
_journal_coeditor_code ZQ2004
_journal_issue 11
_journal_name_full 'Acta Crystallographica Section E'
_journal_page_first m1323
_journal_page_last m1324
_journal_paper_doi 10.1107/S160053680903712X
_journal_volume 65
_journal_year 2009
_chemical_formula_iupac '(C8 H12 N)2 [Pb Br4]'
_chemical_formula_moiety '2C8 H12 N + , Br4 Pb 2-'
_chemical_formula_sum 'C16 H24 Br4 N2 Pb'
_chemical_formula_weight 771.20
_chemical_name_systematic
;
Poly[bis(phenethylammonium) [[dibromidoplumbate(II)]-di-\m-bromido]]
;
_space_group_IT_number 2
_symmetry_cell_setting triclinic
_symmetry_space_group_name_Hall '-P 1'
_symmetry_space_group_name_H-M 'P -1'
_cell_angle_alpha 99.5472(12)
_cell_angle_beta 105.7245(10)
_cell_angle_gamma 89.9770(12)
_cell_formula_units_Z 4
_cell_length_a 11.6150(4)
_cell_length_b 11.6275(5)
_cell_length_c 17.5751(6)
_cell_measurement_reflns_used 15239
_cell_measurement_temperature 296.1
_cell_measurement_theta_max 27.5
_cell_measurement_theta_min 3.2
_cell_volume 2250.62(15)
_computing_cell_refinement 'PROCESS-AUTO (Rigaku Corporation, 1998)'
_computing_data_collection 'PROCESS-AUTO (Rigaku Corporation, 1998)'
_computing_data_reduction 'CrystalStructure (Rigaku Americas & Rigaku Corporation, 2008)'
_computing_molecular_graphics 'CrystalMaker (Palmer, 2009)'
_computing_publication_material 'publCIF (Westrip, 2009)'
_computing_structure_refinement 'SHELXL97 (Sheldrick, 2008)'
_computing_structure_solution 'SIR2002 (Burla <i>et al.</i>,  2003)'
_diffrn_ambient_temperature 296
_diffrn_detector_area_resol_mean 10.00
_diffrn_measured_fraction_theta_full 0.979
_diffrn_measured_fraction_theta_max 0.979
_diffrn_measurement_device_type 'Rigaku R-AXIS RAPID'
_diffrn_measurement_method \w
_diffrn_radiation_type 'Mo K\a'
_diffrn_radiation_wavelength 0.71075
_diffrn_reflns_av_R_equivalents 0.053
_diffrn_reflns_limit_h_max 12
_diffrn_reflns_limit_h_min -15
_diffrn_reflns_limit_k_max 15
_diffrn_reflns_limit_k_min -15
_diffrn_reflns_limit_l_max 22
_diffrn_reflns_limit_l_min -22
_diffrn_reflns_number 20072
_diffrn_reflns_theta_full 27.45
_diffrn_reflns_theta_max 27.45
_exptl_absorpt_coefficient_mu 14.633
_exptl_absorpt_correction_T_max 0.645
_exptl_absorpt_correction_T_min 0.106
_exptl_absorpt_correction_type numerical
_exptl_absorpt_process_details
;
see: Higashi (1999)
;
_exptl_crystal_colour colourless
_exptl_crystal_density_diffrn 2.276
_exptl_crystal_density_method 'not measured'
_exptl_crystal_description platelet
_exptl_crystal_F_000 1424.00
_exptl_crystal_size_max 0.25
_exptl_crystal_size_mid 0.20
_exptl_crystal_size_min 0.03
_refine_diff_density_max 3.26
_refine_diff_density_min -2.53
_refine_ls_extinction_method none
_refine_ls_goodness_of_fit_ref 0.971
_refine_ls_hydrogen_treatment constr
_refine_ls_number_parameters 416
_refine_ls_number_reflns 10077
_refine_ls_number_restraints 0
_refine_ls_R_factor_gt 0.0424
_refine_ls_shift/su_max_lt 0.001
_refine_ls_structure_factor_coef Fsqd
_refine_ls_weighting_details 'w = 1/[\s^2^(Fo^2^)+(0.0442P)^2^] where P=(Fo^2^+2Fc^2^)/3'
_refine_ls_weighting_scheme calc
_refine_ls_wR_factor_ref 0.1059
_reflns_number_gt 7157
_reflns_number_total 10077
_reflns_threshold_expression I>2\s(I)
_cod_data_source_file zq2004.cif
_cod_data_source_block I
_cod_database_code 2224096
_cod_database_fobs_code 2224096

loop_
_symmetry_equiv_pos_site_id
_symmetry_equiv_pos_as_xyz
1 +x,+y,+z
2 -x,-y,-z

loop_
_atom_site_type_symbol
_atom_site_label
_atom_site_fract_x
_atom_site_fract_y
_atom_site_fract_z
_atom_site_U_iso_or_equiv
_atom_site_adp_type
_atom_site_calc_flag
_atom_site_refinement_flags
_atom_site_occupancy
_atom_site_disorder_assembly
_atom_site_disorder_group
Pb Pb1 0.24494(2) 0.239633(18) -0.011473(16) 0.03270(15) Uani d . 1.00 . .
Pb Pb2 0.74492(2) 0.254601(18) -0.011604(16) 0.03274(15) Uani d . 1.00 . .
Br Br1 -0.00101(6) 0.18802(6) 0.00154(5) 0.04426(17) Uani d . 1.00 . .
Br Br2 0.31464(7) 0.27662(6) 0.18009(5) 0.04282(16) Uani d . 1.00 . .
Br Br3 0.18198(7) 0.20941(6) -0.18389(5) 0.04710(18) Uani d . 1.00 . .
Br Br4 0.18722(7) 0.49165(5) -0.00100(5) 0.04628(18) Uani d . 1.00 . .
Br Br5 0.31258(7) -0.00779(5) 0.00106(5) 0.04622(18) Uani d . 1.00 . .
Br Br6 0.49894(6) 0.31257(6) 0.00149(5) 0.04407(18) Uani d . 1.00 . .
Br Br7 0.81414(7) 0.31351(6) 0.18005(5) 0.04330(17) Uani d . 1.00 . .
Br Br8 0.68260(7) 0.19889(6) -0.18383(5) 0.04685(17) Uani d . 1.00 . .
N N1 0.1391(5) 0.0296(4) 0.1519(3) 0.0467(14) Uani d . 1.00 . .
N N2 0.6387(5) 0.5470(4) 0.1515(3) 0.0488(15) Uani d . 1.00 . .
N N3 0.5666(5) 0.1314(4) 0.1523(3) 0.0452(14) Uani d . 1.00 . .
N N4 0.0652(5) 0.4444(4) 0.1512(3) 0.0488(15) Uani d . 1.00 . .
C C1 0.0360(7) 0.0491(7) 0.1886(5) 0.057(2) Uani d . 1.00 . .
C C2 0.0764(7) 0.1128(6) 0.2729(5) 0.057(2) Uani d . 1.00 . .
C C3 0.1601(7) 0.0445(6) 0.3284(4) 0.0496(19) Uani d . 1.00 . .
C C4 0.2817(8) 0.0695(7) 0.3537(5) 0.061(2) Uani d . 1.00 . .
C C5 0.3586(10) 0.0075(9) 0.4031(6) 0.083(3) Uani d . 1.00 . .
C C6 0.3178(12) -0.0828(9) 0.4286(5) 0.092(3) Uani d . 1.00 . .
C C7 0.1951(13) -0.1109(8) 0.4068(6) 0.093(3) Uani d . 1.00 . .
C C8 0.1187(9) -0.0466(7) 0.3569(5) 0.069(2) Uani d . 1.00 . .
C C9 0.5357(7) 0.5449(7) 0.1881(5) 0.056(2) Uani d . 1.00 . .
C C10 0.5782(7) 0.5256(6) 0.2735(4) 0.055(2) Uani d . 1.00 . .
C C11 0.6609(8) 0.6222(6) 0.3296(4) 0.052(2) Uani d . 1.00 . .
C C12 0.6160(9) 0.7258(7) 0.3569(5) 0.068(2) Uani d . 1.00 . .
C C13 0.6902(13) 0.8155(8) 0.4068(6) 0.090(3) Uani d . 1.00 . .
C C14 0.8131(12) 0.8005(9) 0.4275(5) 0.092(3) Uani d . 1.00 . .
C C15 0.8591(10) 0.6986(9) 0.4008(5) 0.080(3) Uani d . 1.00 . .
C C16 0.7830(9) 0.6098(8) 0.3539(5) 0.064(2) Uani d . 1.00 . .
C C17 0.5851(7) 0.0204(6) 0.1850(4) 0.057(2) Uani d . 1.00 . .
C C18 0.5733(8) 0.0381(6) 0.2699(4) 0.058(2) Uani d . 1.00 . .
C C19 0.6595(7) 0.1290(6) 0.3289(4) 0.0483(19) Uani d . 1.00 . .
C C20 0.6198(8) 0.2342(7) 0.3589(5) 0.063(2) Uani d . 1.00 . .
C C21 0.6982(12) 0.3185(8) 0.4121(6) 0.084(3) Uani d . 1.00 . .
C C22 0.8178(11) 0.2988(9) 0.4339(5) 0.085(3) Uani d . 1.00 . .
C C23 0.8600(9) 0.1948(9) 0.4045(5) 0.079(2) Uani d . 1.00 . .
C C24 0.7809(8) 0.1109(8) 0.3529(5) 0.063(2) Uani d . 1.00 . .
C C25 0.0873(7) 0.5722(5) 0.1864(5) 0.055(2) Uani d . 1.00 . .
C C26 0.0736(8) 0.5965(6) 0.2690(5) 0.061(2) Uani d . 1.00 . .
C C27 0.1587(8) 0.5336(6) 0.3276(4) 0.053(2) Uani d . 1.00 . .
C C28 0.2787(8) 0.5620(8) 0.3514(5) 0.067(2) Uani d . 1.00 . .
C C29 0.3581(9) 0.5032(9) 0.4037(6) 0.083(3) Uani d . 1.00 . .
C C30 0.3166(12) 0.4151(9) 0.4318(5) 0.094(3) Uani d . 1.00 . .
C C31 0.1934(12) 0.3866(8) 0.4114(6) 0.088(3) Uani d . 1.00 . .
C C32 0.1190(9) 0.4465(7) 0.3589(5) 0.071(2) Uani d . 1.00 . .
H H1 0.1122 -0.0084 0.1017 0.056 Uiso c R 1.00 . .
H H2 0.1928 -0.0124 0.1804 0.056 Uiso c R 1.00 . .
H H3 0.1730 0.0983 0.1519 0.056 Uiso c R 1.00 . .
H H4 -0.0232 0.0936 0.1568 0.069 Uiso c R 1.00 . .
H H5 -0.0017 -0.0257 0.1878 0.069 Uiso c R 1.00 . .
H H6 0.0068 0.1303 0.2925 0.068 Uiso c R 1.00 . .
H H7 0.1164 0.1863 0.2737 0.068 Uiso c R 1.00 . .
H H8 0.3126 0.1310 0.3363 0.073 Uiso c R 1.00 . .
H H9 0.4401 0.0280 0.4193 0.100 Uiso c R 1.00 . .
H H10 0.3710 -0.1266 0.4606 0.110 Uiso c R 1.00 . .
H H11 0.1653 -0.1716 0.4255 0.111 Uiso c R 1.00 . .
H H12 0.0369 -0.0653 0.3419 0.082 Uiso c R 1.00 . .
H H13 0.6115 0.5585 0.1010 0.059 Uiso c R 1.00 . .
H H14 0.6741 0.4792 0.1523 0.059 Uiso c R 1.00 . .
H H15 0.6913 0.6046 0.1795 0.059 Uiso c R 1.00 . .
H H16 0.4964 0.6184 0.1865 0.068 Uiso c R 1.00 . .
H H17 0.4778 0.4830 0.1570 0.068 Uiso c R 1.00 . .
H H18 0.6194 0.4531 0.2745 0.066 Uiso c R 1.00 . .
H H19 0.5090 0.5168 0.2932 0.066 Uiso c R 1.00 . .
H H20 0.5339 0.7351 0.3414 0.082 Uiso c R 1.00 . .
H H21 0.6592 0.8845 0.4262 0.108 Uiso c R 1.00 . .
H H22 0.8648 0.8611 0.4602 0.111 Uiso c R 1.00 . .
H H23 0.9414 0.6899 0.4145 0.096 Uiso c R 1.00 . .
H H24 0.8139 0.5390 0.3377 0.077 Uiso c R 1.00 . .
H H25 0.5738 0.1194 0.1024 0.054 Uiso c R 1.00 . .
H H26 0.6213 0.1856 0.1829 0.054 Uiso c R 1.00 . .
H H27 0.4938 0.1555 0.1519 0.054 Uiso c R 1.00 . .
H H28 0.6641 -0.0065 0.1848 0.068 Uiso c R 1.00 . .
H H29 0.5263 -0.0390 0.1512 0.068 Uiso c R 1.00 . .
H H30 0.4923 0.0601 0.2687 0.070 Uiso c R 1.00 . .
H H31 0.5849 -0.0357 0.2891 0.070 Uiso c R 1.00 . .
H H32 0.5387 0.2485 0.3430 0.075 Uiso c R 1.00 . .
H H33 0.6700 0.3882 0.4331 0.101 Uiso c R 1.00 . .
H H34 0.8713 0.3562 0.4688 0.102 Uiso c R 1.00 . .
H H35 0.9414 0.1816 0.4196 0.094 Uiso c R 1.00 . .
H H36 0.8092 0.0403 0.3336 0.076 Uiso c R 1.00 . .
H H37 0.0738 0.4324 0.1018 0.059 Uiso c R 1.00 . .
H H38 -0.0089 0.4220 0.1496 0.059 Uiso c R 1.00 . .
H H39 0.1175 0.4033 0.1816 0.059 Uiso c R 1.00 . .
H H40 0.1676 0.5967 0.1874 0.066 Uiso c R 1.00 . .
H H41 0.0312 0.6171 0.1526 0.066 Uiso c R 1.00 . .
H H42 -0.0078 0.5744 0.2670 0.073 Uiso c R 1.00 . .
H H43 0.0858 0.6798 0.2886 0.073 Uiso c R 1.00 . .
H H44 0.3076 0.6224 0.3321 0.080 Uiso c R 1.00 . .
H H45 0.4395 0.5242 0.4194 0.099 Uiso c R 1.00 . .
H H46 0.3702 0.3729 0.4649 0.113 Uiso c R 1.00 . .
H H47 0.1636 0.3291 0.4329 0.105 Uiso c R 1.00 . .
H H48 0.0373 0.4270 0.3438 0.086 Uiso c R 1.00 . .

loop_
_atom_site_aniso_label
_atom_site_aniso_U_11
_atom_site_aniso_U_22
_atom_site_aniso_U_33
_atom_site_aniso_U_12
_atom_site_aniso_U_13
_atom_site_aniso_U_23
Pb1 0.027(12) 0.02690(13) 0.04648(18) 0.00509(10) 0.01243(12) 0.01035(11)
Pb2 0.027(12) 0.02591(13) 0.04690(18) 0.00448(10) 0.01214(12) 0.00715(11)
Br1 0.0289(3) 0.0460(4) 0.0576(5) 0.0041(2) 0.0130(3) 0.0062(3)
Br2 0.0381(4) 0.0421(3) 0.0472(4) 0.0046(3) 0.0104(3) 0.0071(3)
Br3 0.0522(4) 0.0434(4) 0.0430(4) -0.0007(3) 0.0087(3) 0.0074(3)
Br4 0.0558(4) 0.0270(3) 0.0602(4) 0.0065(3) 0.0206(4) 0.0115(3)
Br5 0.0557(4) 0.0268(3) 0.0604(4) 0.0064(3) 0.0212(4) 0.0105(3)
Br6 0.0276(3) 0.0502(4) 0.0577(5) 0.0072(3) 0.0131(3) 0.0163(3)
Br7 0.0384(4) 0.0435(3) 0.0482(4) 0.0037(3) 0.0105(3) 0.0109(3)
Br8 0.0509(4) 0.0438(4) 0.0432(4) 0.0082(3) 0.0077(3) 0.0086(3)
N1 0.053(4) 0.043(3) 0.041(3) 0.010(2) 0.006(3) 0.007(2)
N2 0.052(4) 0.043(3) 0.050(4) 0.003(2) 0.009(3) 0.012(2)
N3 0.036(3) 0.053(3) 0.048(3) -0.001(2) 0.015(3) 0.008(2)
N4 0.044(3) 0.051(3) 0.054(4) 0.009(2) 0.016(3) 0.011(3)
C1 0.046(4) 0.067(5) 0.063(5) 0.010(4) 0.014(4) 0.024(4)
C2 0.060(5) 0.062(5) 0.056(5) 0.013(4) 0.027(4) 0.012(4)
C3 0.060(5) 0.049(4) 0.041(4) 0.006(3) 0.020(4) 0.001(3)
C4 0.068(6) 0.064(5) 0.051(5) 0.000(4) 0.016(4) 0.009(4)
C5 0.072(7) 0.108(8) 0.058(6) 0.003(6) 0.000(5) 0.014(5)
C6 0.118(11) 0.090(8) 0.042(5) 0.026(7) -0.016(6) 0.004(5)
C7 0.163(13) 0.055(6) 0.056(6) -0.003(6) 0.019(7) 0.019(4)
C8 0.085(7) 0.067(5) 0.055(5) -0.010(4) 0.020(5) 0.011(4)
C9 0.040(4) 0.061(5) 0.060(5) 0.005(3) 0.008(4) -0.003(4)
C10 0.052(5) 0.066(5) 0.050(5) -0.004(4) 0.021(4) 0.005(4)
C11 0.064(5) 0.054(4) 0.047(5) 0.010(4) 0.024(4) 0.018(3)
C12 0.076(7) 0.074(6) 0.059(6) 0.019(5) 0.022(5) 0.018(4)
C13 0.145(11) 0.058(6) 0.062(7) 0.020(6) 0.023(7) 0.005(5)
C14 0.129(12) 0.079(7) 0.045(5) -0.028(7) -0.009(6) -0.002(5)
C15 0.081(8) 0.106(8) 0.049(6) -0.006(6) 0.016(5) 0.011(5)
C16 0.075(7) 0.073(6) 0.051(5) 0.020(5) 0.026(5) 0.011(4)
C17 0.066(5) 0.041(4) 0.060(5) 0.013(3) 0.007(4) 0.015(3)
C18 0.068(6) 0.059(5) 0.050(5) -0.003(4) 0.011(4) 0.024(4)
C19 0.057(5) 0.052(4) 0.039(4) 0.002(3) 0.012(4) 0.018(3)
C20 0.066(6) 0.070(5) 0.054(5) 0.014(4) 0.017(4) 0.017(4)
C21 0.138(11) 0.057(6) 0.054(6) 0.011(6) 0.024(7) 0.003(4)
C22 0.108(10) 0.087(7) 0.043(5) -0.021(6) -0.006(6) 0.006(5)
C23 0.055(6) 0.113(8) 0.060(6) -0.007(6) 0.007(5) 0.007(6)
C24 0.062(6) 0.077(6) 0.049(5) 0.014(4) 0.014(4) 0.009(4)
C25 0.057(5) 0.037(4) 0.064(5) -0.002(3) 0.008(4) 0.003(3)
C26 0.067(6) 0.048(4) 0.061(5) 0.017(4) 0.012(4) -0.005(4)
C27 0.068(6) 0.047(4) 0.048(5) 0.005(3) 0.029(4) 0.000(3)
C28 0.061(6) 0.086(6) 0.058(5) 0.004(4) 0.019(5) 0.020(4)
C29 0.065(7) 0.113(8) 0.059(6) 0.003(6) 0.007(5) 0.003(6)
C30 0.135(11) 0.083(7) 0.045(6) 0.043(7) -0.002(7) 0.004(5)
C31 0.136(11) 0.063(6) 0.057(6) -0.005(6) 0.014(7) 0.011(5)
C32 0.077(7) 0.069(6) 0.064(6) -0.012(5) 0.017(5) 0.004(4)

loop_
_atom_type_symbol
_atom_type_description
_atom_type_scat_dispersion_real
_atom_type_scat_dispersion_imag
_atom_type_scat_source
C C 0.003 0.002
;
International Tables for Crystallography
(1992, Vol. C, Tables 4.2.6.8 and 6.1.1.4)
;
H H 0.000 0.000
;
International Tables for Crystallography
(1992, Vol. C, Table 6.1.1.4)
;
N N 0.006 0.003
;
International Tables for Crystallography
(1992, Vol. C, Tables 4.2.6.8 and 6.1.1.4)
;
Pb Pb -3.394 10.111
;
International Tables for Crystallography
(1992, Vol. C, Tables 4.2.6.8 and 6.1.1.4)
;
Br Br -0.290 2.459
;
International Tables for Crystallography
(1992, Vol. C, Tables 4.2.6.8 and 6.1.1.4)
;

loop_
_geom_angle_atom_site_label_1
_geom_angle_atom_site_label_2
_geom_angle_atom_site_label_3
_geom_angle_site_symmetry_1
_geom_angle_site_symmetry_2
_geom_angle_site_symmetry_3
_geom_angle
_geom_angle_publ_flag
Br3 Pb1 Br4 . . . 90.86(2) yes
Br3 Pb1 Br1 . . . 96.54(2) yes
Br4 Pb1 Br1 . . . 88.17(2) yes
Br3 Pb1 Br6 . . . 91.58(2) yes
Br4 Pb1 Br6 . . . 88.03(2) yes
Br1 Pb1 Br6 . . . 171.08(2) yes
Br3 Pb1 Br5 . . . 96.46(2) yes
Br4 Pb1 Br5 . . . 172.68(2) yes
Br1 Pb1 Br5 . . . 91.34(2) yes
Br6 Pb1 Br5 . . . 91.41(2) yes
Br3 Pb1 Br2 . . . 179.289(18) yes
Br4 Pb1 Br2 . . . 88.44(2) yes
Br1 Pb1 Br2 . . . 83.56(2) yes
Br6 Pb1 Br2 . . . 88.28(2) yes
Br5 Pb1 Br2 . . . 84.24(2) yes
Br8 Pb2 Br5 . . 2_655 91.00(2) yes
Br8 Pb2 Br6 . . . 96.67(2) yes
Br5 Pb2 Br6 2_655 . . 88.12(2) yes
Br8 Pb2 Br1 . . 1_655 91.54(2) yes
Br5 Pb2 Br1 2_655 . 1_655 87.98(2) yes
Br6 Pb2 Br1 . . 1_655 170.97(2) yes
Br8 Pb2 Br4 . . 2_665 96.35(2) yes
Br5 Pb2 Br4 2_655 . 2_665 172.63(2) yes
Br6 Pb2 Br4 . . 2_665 91.46(2) yes
Br1 Pb2 Br4 1_655 . 2_665 91.36(2) yes
Br8 Pb2 Br7 . . . 179.356(18) yes
Br5 Pb2 Br7 2_655 . . 88.37(2) yes
Br6 Pb2 Br7 . . . 83.44(2) yes
Br1 Pb2 Br7 1_655 . . 88.31(2) yes
Br4 Pb2 Br7 2_665 . . 84.28(2) yes
Pb1 Br1 Pb2 . . 1_455 150.77(3) yes
Pb1 Br4 Pb2 . . 2_665 152.07(3) yes
Pb2 Br5 Pb1 2_655 . . 152.15(3) yes
Pb2 Br6 Pb1 . . . 150.86(3) yes
C2 C1 N1 . . . 111.6(7) no
C1 C2 C3 . . . 112.9(7) no
C4 C3 C8 . . . 116.4(8) no
C4 C3 C2 . . . 121.9(7) no
C8 C3 C2 . . . 121.7(8) no
C5 C4 C3 . . . 122.5(9) no
C6 C5 C4 . . . 120.6(11) no
C5 C6 C7 . . . 119.8(10) no
C8 C7 C6 . . . 118.7(9) no
C7 C8 C3 . . . 122.0(10) no
C10 C9 N2 . . . 111.0(7) no
C9 C10 C11 . . . 114.4(6) no
C12 C11 C16 . . . 118.4(9) no
C12 C11 C10 . . . 120.5(9) no
C16 C11 C10 . . . 121.1(8) no
C13 C12 C11 . . . 121.3(10) no
C12 C13 C14 . . . 118.3(10) no
C15 C14 C13 . . . 121.2(10) no
C16 C15 C14 . . . 119.1(11) no
C15 C16 C11 . . . 121.6(9) no
N3 C17 C18 . . . 110.7(6) no
C19 C18 C17 . . . 114.9(6) no
C20 C19 C24 . . . 118.1(8) no
C20 C19 C18 . . . 120.7(8) no
C24 C19 C18 . . . 121.1(8) no
C21 C20 C19 . . . 121.1(10) no
C22 C21 C20 . . . 119.4(10) no
C21 C22 C23 . . . 120.6(10) no
C24 C23 C22 . . . 119.4(10) no
C23 C24 C19 . . . 121.3(9) no
C26 C25 N4 . . . 111.4(6) no
C25 C26 C27 . . . 114.2(7) no
C28 C27 C32 . . . 117.6(9) no
C28 C27 C26 . . . 121.0(7) no
C32 C27 C26 . . . 121.5(8) no
C27 C28 C29 . . . 121.6(9) no
C30 C29 C28 . . . 119.4(11) no
C29 C30 C31 . . . 120.6(10) no
C32 C31 C30 . . . 117.5(10) no
C27 C32 C31 . . . 123.1(10) no
C1 N1 H1 . . . 109.5 no
C1 N1 H2 . . . 109.5 no
H1 N1 H2 . . . 109.5 no
C1 N1 H3 . . . 109.5 no
H1 N1 H3 . . . 109.5 no
H2 N1 H3 . . . 109.5 no
C9 N2 H13 . . . 109.5 no
C9 N2 H14 . . . 109.5 no
H13 N2 H14 . . . 109.5 no
C9 N2 H15 . . . 109.5 no
H13 N2 H15 . . . 109.5 no
H14 N2 H15 . . . 109.5 no
C17 N3 H25 . . . 109.5 no
C17 N3 H26 . . . 109.5 no
H25 N3 H26 . . . 109.5 no
C17 N3 H27 . . . 109.5 no
H25 N3 H27 . . . 109.5 no
H26 N3 H27 . . . 109.5 no
C25 N4 H37 . . . 109.5 no
C25 N4 H38 . . . 109.5 no
H37 N4 H38 . . . 109.5 no
C25 N4 H39 . . . 109.5 no
H37 N4 H39 . . . 109.5 no
H38 N4 H39 . . . 109.5 no
C2 C1 H4 . . . 109.3 no
N1 C1 H4 . . . 109.3 no
C2 C1 H5 . . . 109.3 no
N1 C1 H5 . . . 109.3 no
H4 C1 H5 . . . 108.0 no
C1 C2 H6 . . . 109.0 no
C3 C2 H6 . . . 109.0 no
C1 C2 H7 . . . 109.0 no
C3 C2 H7 . . . 109.0 no
H6 C2 H7 . . . 107.8 no
C5 C4 H8 . . . 118.7 no
C3 C4 H8 . . . 118.7 no
C6 C5 H9 . . . 119.7 no
C4 C5 H9 . . . 119.7 no
C5 C6 H10 . . . 120.1 no
C7 C6 H10 . . . 120.1 no
C8 C7 H11 . . . 120.6 no
C6 C7 H11 . . . 120.6 no
C7 C8 H12 . . . 119.0 no
C3 C8 H12 . . . 119.0 no
C10 C9 H16 . . . 109.4 no
N2 C9 H16 . . . 109.4 no
C10 C9 H17 . . . 109.4 no
N2 C9 H17 . . . 109.4 no
H16 C9 H17 . . . 108.0 no
C9 C10 H18 . . . 108.7 no
C11 C10 H18 . . . 108.7 no
C9 C10 H19 . . . 108.7 no
C11 C10 H19 . . . 108.7 no
H18 C10 H19 . . . 107.6 no
C13 C12 H20 . . . 119.4 no
C11 C12 H20 . . . 119.4 no
C12 C13 H21 . . . 120.9 no
C14 C13 H21 . . . 120.9 no
C15 C14 H22 . . . 119.4 no
C13 C14 H22 . . . 119.4 no
C16 C15 H23 . . . 120.4 no
C14 C15 H23 . . . 120.4 no
C15 C16 H24 . . . 119.2 no
C11 C16 H24 . . . 119.2 no
N3 C17 H28 . . . 109.5 no
C18 C17 H28 . . . 109.5 no
N3 C17 H29 . . . 109.5 no
C18 C17 H29 . . . 109.5 no
H28 C17 H29 . . . 108.1 no
C19 C18 H30 . . . 108.5 no
C17 C18 H30 . . . 108.5 no
C19 C18 H31 . . . 108.5 no
C17 C18 H31 . . . 108.5 no
H30 C18 H31 . . . 107.5 no
C21 C20 H32 . . . 119.4 no
C19 C20 H32 . . . 119.4 no
C22 C21 H33 . . . 120.3 no
C20 C21 H33 . . . 120.3 no
C21 C22 H34 . . . 119.7 no
C23 C22 H34 . . . 119.7 no
C24 C23 H35 . . . 120.3 no
C22 C23 H35 . . . 120.3 no
C23 C24 H36 . . . 119.3 no
C19 C24 H36 . . . 119.3 no
C26 C25 H40 . . . 109.4 no
N4 C25 H40 . . . 109.4 no
C26 C25 H41 . . . 109.4 no
N4 C25 H41 . . . 109.4 no
H40 C25 H41 . . . 108.0 no
C25 C26 H42 . . . 108.7 no
C27 C26 H42 . . . 108.7 no
C25 C26 H43 . . . 108.7 no
C27 C26 H43 . . . 108.7 no
H42 C26 H43 . . . 107.6 no
C27 C28 H44 . . . 119.2 no
C29 C28 H44 . . . 119.2 no
C30 C29 H45 . . . 120.3 no
C28 C29 H45 . . . 120.3 no
C29 C30 H46 . . . 119.7 no
C31 C30 H46 . . . 119.7 no
C32 C31 H47 . . . 121.2 no
C30 C31 H47 . . . 121.2 no
C27 C32 H48 . . . 118.4 no
C31 C32 H48 . . . 118.4 no

loop_
_geom_bond_atom_site_label_1
_geom_bond_atom_site_label_2
_geom_bond_site_symmetry_1
_geom_bond_site_symmetry_2
_geom_bond_distance
_geom_bond_publ_flag
Pb1 Br3 . . 2.8786(8) yes
Pb1 Br4 . . 2.9927(7) yes
Pb1 Br1 . . 2.9957(7) yes
Pb1 Br6 . . 3.0080(7) yes
Pb1 Br5 . . 3.0095(7) yes
Pb1 Br2 . . 3.1965(8) yes
Pb2 Br8 . . 2.8755(8) yes
Pb2 Br5 . 2_655 2.9935(6) yes
Pb2 Br6 . . 2.9957(7) yes
Pb2 Br1 . 1_655 3.0082(7) yes
Pb2 Br4 . 2_665 3.0110(7) yes
Pb2 Br7 . . 3.1982(8) yes
Br1 Pb2 . 1_455 3.0082(7) yes
Br4 Pb2 . 2_665 3.0110(7) yes
Br5 Pb2 . 2_655 2.9935(6) yes
N1 C1 . . 1.507(9) yes
N2 C9 . . 1.505(9) yes
N3 C17 . . 1.491(8) yes
N4 C25 . . 1.505(8) yes
C1 C2 . . 1.491(11) yes
C2 C3 . . 1.506(11) yes
C3 C4 . . 1.377(12) yes
C3 C8 . . 1.383(10) yes
C4 C5 . . 1.364(13) yes
C5 C6 . . 1.342(13) yes
C6 C7 . . 1.395(15) yes
C7 C8 . . 1.382(14) yes
C9 C10 . . 1.502(11) yes
C10 C11 . . 1.509(11) yes
C11 C12 . . 1.377(11) yes
C11 C16 . . 1.381(12) yes
C12 C13 . . 1.374(14) yes
C13 C14 . . 1.393(16) yes
C14 C15 . . 1.364(14) yes
C15 C16 . . 1.361(13) yes
C17 C18 . . 1.516(11) yes
C18 C19 . . 1.506(11) yes
C19 C20 . . 1.380(11) yes
C19 C24 . . 1.385(12) yes
C20 C21 . . 1.379(13) yes
C21 C22 . . 1.368(15) yes
C22 C23 . . 1.378(13) yes
C23 C24 . . 1.369(12) yes
C25 C26 . . 1.483(11) yes
C26 C27 . . 1.507(12) yes
C27 C28 . . 1.366(12) yes
C27 C32 . . 1.365(10) yes
C28 C29 . . 1.382(13) yes
C29 C30 . . 1.350(13) yes
C30 C31 . . 1.403(15) yes
C31 C32 . . 1.365(14) yes
N1 H1 . . 0.890 no
N1 H2 . . 0.890 no
N1 H3 . . 0.890 no
N2 H13 . . 0.890 no
N2 H14 . . 0.890 no
N2 H15 . . 0.890 no
N3 H25 . . 0.890 no
N3 H26 . . 0.890 no
N3 H27 . . 0.890 no
N4 H37 . . 0.890 no
N4 H38 . . 0.890 no
N4 H39 . . 0.890 no
C1 H4 . . 0.970 no
C1 H5 . . 0.970 no
C2 H6 . . 0.970 no
C2 H7 . . 0.970 no
C4 H8 . . 0.930 no
C5 H9 . . 0.930 no
C6 H10 . . 0.930 no
C7 H11 . . 0.930 no
C8 H12 . . 0.930 no
C9 H16 . . 0.970 no
C9 H17 . . 0.970 no
C10 H18 . . 0.970 no
C10 H19 . . 0.970 no
C12 H20 . . 0.930 no
C13 H21 . . 0.930 no
C14 H22 . . 0.930 no
C15 H23 . . 0.930 no
C16 H24 . . 0.930 no
C17 H28 . . 0.970 no
C17 H29 . . 0.970 no
C18 H30 . . 0.970 no
C18 H31 . . 0.970 no
C20 H32 . . 0.930 no
C21 H33 . . 0.930 no
C22 H34 . . 0.930 no
C23 H35 . . 0.930 no
C24 H36 . . 0.930 no
C25 H40 . . 0.970 no
C25 H41 . . 0.970 no
C26 H42 . . 0.970 no
C26 H43 . . 0.970 no
C28 H44 . . 0.930 no
C29 H45 . . 0.930 no
C30 H46 . . 0.930 no
C31 H47 . . 0.930 no
C32 H48 . . 0.930 no

loop_
_geom_contact_atom_site_label_1
_geom_contact_atom_site_label_2
_geom_contact_distance
_geom_contact_site_symmetry_1
_geom_contact_site_symmetry_2
_geom_contact_publ_flag
Br1 N1 3.507(5) . . ?
Br1 N1 3.412(5) . 2_555 ?
Br1 N4 3.564(5) . . ?
Br2 N1 3.411(5) . . ?
Br2 N3 3.486(6) . . ?
Br2 N4 3.462(5) . . ?
Br3 N2 3.393(5) . 2_665 ?
Br4 N4 3.466(7) . . ?
Br4 N4 3.546(5) . 2_565 ?
Br5 N3 3.566(5) . . ?
Br5 N3 3.473(6) . 2_655 ?
Br6 N2 3.510(5) . . ?
Br6 N2 3.402(6) . 2_665 ?
Br6 N3 3.577(6) . . ?
Br7 N2 3.416(5) . . ?
Br7 N3 3.448(5) . . ?
Br7 N4 3.483(6) . 1_655 ?
Br8 N1 3.395(5) . 2_655 ?
N1 Br1 3.507(5) . . ?
N1 Br1 3.412(5) . 2_555 ?
N1 Br2 3.411(5) . . ?
N1 Br8 3.395(5) . 2_655 ?
N2 Br3 3.393(5) . 2_665 ?
N2 Br6 3.510(5) . . ?
N2 Br6 3.402(6) . 2_665 ?
N2 Br7 3.416(5) . . ?
N3 Br2 3.486(6) . . ?
N3 Br5 3.566(5) . . ?
N3 Br5 3.473(6) . 2_655 ?
N3 Br6 3.577(6) . . ?
N3 Br7 3.448(5) . . ?
N4 Br1 3.564(5) . . ?
N4 Br2 3.462(5) . . ?
N4 Br4 3.466(7) . . ?
N4 Br4 3.546(5) . 2_565 ?
N4 Br7 3.483(6) . 1_455 ?
Br1 H1 3.181 . . ?
Br1 H1 2.608 . 2_555 ?
Br1 H3 3.189 . . ?
Br1 H4 3.177 . . ?
Br1 H5 3.550 . 2_555 ?
Br1 H37 3.073 . . ?
Br1 H38 3.459 . . ?
Br2 H3 2.544 . . ?
Br2 H7 3.426 . . ?
Br2 H8 3.462 . . ?
Br2 H17 3.203 . . ?
Br2 H19 3.547 . . ?
Br2 H27 2.623 . . ?
Br2 H30 3.547 . . ?
Br2 H32 3.368 . . ?
Br2 H37 3.426 . . ?
Br2 H39 2.726 . . ?
Br3 H5 2.971 . 2_555 ?
Br3 H12 3.408 . 2_555 ?
Br3 H13 3.459 . 2_665 ?
Br3 H15 2.596 . 2_665 ?
Br3 H28 2.961 . 2_655 ?
Br3 H41 3.296 . 2_565 ?
Br3 H42 3.486 . 2_565 ?
Br3 H43 3.521 . 2_565 ?
Br4 H13 3.284 . 2_665 ?
Br4 H14 3.522 . 2_665 ?
Br4 H37 2.679 . . ?
Br4 H37 3.273 . 2_565 ?
Br4 H38 3.171 . 2_565 ?
Br4 H40 3.403 . . ?
Br4 H41 3.218 . 2_565 ?
Br5 H1 3.283 . . ?
Br5 H3 3.524 . . ?
Br5 H25 3.281 . . ?
Br5 H25 2.693 . 2_655 ?
Br5 H27 3.221 . . ?
Br5 H28 3.380 . 2_655 ?
Br5 H29 3.166 . . ?
Br6 H13 3.171 . . ?
Br6 H13 2.604 . 2_665 ?
Br6 H14 3.209 . . ?
Br6 H16 3.540 . 2_665 ?
Br6 H17 3.166 . . ?
Br6 H25 3.071 . . ?
Br6 H27 3.466 . . ?
Br7 H4 3.216 . 1_655 ?
Br7 H6 3.529 . 1_655 ?
Br7 H14 2.544 . . ?
Br7 H18 3.412 . . ?
Br7 H24 3.485 . . ?
Br7 H25 3.416 . . ?
Br7 H26 2.706 . . ?
Br7 H38 2.632 . 1_655 ?
Br7 H42 3.545 . 1_655 ?
Br7 H48 3.382 . 1_655 ?
Br8 H1 3.444 . 2_655 ?
Br8 H2 2.606 . 2_655 ?
Br8 H16 2.968 . 2_665 ?
Br8 H20 3.392 . 2_665 ?
Br8 H29 3.284 . 2_655 ?
Br8 H30 3.506 . 2_655 ?
Br8 H31 3.521 . 2_655 ?
Br8 H40 2.965 . 2_665 ?
C2 H35 3.354 . 1_455 ?
C2 H47 3.372 . . ?
C3 H35 3.594 . 1_455 ?
C3 H47 3.502 . . ?
C4 H30 3.185 . . ?
C4 H47 3.545 . . ?
C5 H9 3.442 . 2_656 ?
C5 H10 3.513 . 2_656 ?
C5 H21 3.116 . 2_666 ?
C5 H30 3.291 . . ?
C6 H9 3.290 . 2_656 ?
C6 H21 3.096 . 2_666 ?
C6 H44 3.550 . 1_545 ?
C7 H43 2.957 . 1_545 ?
C7 H44 3.554 . 1_545 ?
C8 H22 3.521 . 2_666 ?
C8 H35 3.572 . 1_455 ?
C8 H43 3.192 . 1_545 ?
C10 H33 3.380 . . ?
C10 H45 3.380 . . ?
C11 H33 3.501 . . ?
C12 H31 3.178 . 1_565 ?
C12 H46 3.473 . 2_666 ?
C13 H31 2.928 . 1_565 ?
C13 H36 3.533 . 1_565 ?
C13 H46 3.588 . 2_666 ?
C13 H47 3.553 . 2_666 ?
C14 H35 3.325 . 2_766 ?
C14 H36 3.463 . 1_565 ?
C14 H47 3.037 . 2_666 ?
C15 H34 3.472 . 2_766 ?
C15 H35 3.443 . 2_766 ?
C15 H42 3.294 . 1_655 ?
C15 H47 3.072 . 2_666 ?
C16 H33 3.533 . . ?
C16 H42 3.195 . 1_655 ?
C16 H47 3.576 . 2_666 ?
C18 H9 3.407 . . ?
C18 H21 3.445 . 1_545 ?
C19 H21 3.553 . 1_545 ?
C20 H10 3.574 . 2_656 ?
C20 H18 3.150 . . ?
C21 H11 3.569 . 2_656 ?
C21 H18 3.031 . . ?
C21 H24 3.486 . . ?
C22 H11 3.047 . 2_656 ?
C22 H23 3.283 . 2_766 ?
C22 H24 3.490 . . ?
C23 H6 2.944 . 1_655 ?
C23 H11 3.135 . 2_656 ?
C23 H22 3.562 . 2_766 ?
C23 H23 3.442 . 2_766 ?
C24 H6 3.106 . 1_655 ?
C24 H21 3.564 . 1_545 ?
C26 H11 3.454 . 1_565 ?
C26 H23 3.360 . 1_455 ?
C27 H11 3.563 . 1_565 ?
C28 H11 3.551 . 1_565 ?
C28 H19 3.128 . . ?
C29 H19 2.968 . . ?
C29 H33 3.039 . 2_666 ?
C29 H45 3.416 . 2_666 ?
C29 H46 3.509 . 2_666 ?
C30 H8 3.442 . . ?
C30 H33 2.982 . 2_666 ?
C30 H45 3.277 . 2_666 ?
C31 H7 3.007 . . ?
C31 H8 3.489 . . ?
C31 H33 3.481 . 2_666 ?
C31 H34 3.564 . 2_666 ?
C32 H7 3.142 . . ?
C32 H34 3.457 . 2_666 ?
H1 Br1 3.181 . . ?
H1 Br1 2.608 . 2_555 ?
H1 Br5 3.283 . . ?
H1 Br8 3.444 . 2_655 ?
H2 Br8 2.606 . 2_655 ?
H2 H30 3.444 . . ?
H3 Br1 3.189 . . ?
H3 Br2 2.544 . . ?
H3 Br5 3.524 . . ?
H3 H39 3.582 . . ?
H4 Br1 3.177 . . ?
H4 Br7 3.216 . 1_455 ?
H5 Br1 3.550 . 2_555 ?
H5 Br3 2.971 . 2_555 ?
H6 Br7 3.529 . 1_455 ?
H6 C23 2.944 . 1_455 ?
H6 C24 3.106 . 1_455 ?
H6 H35 2.529 . 1_455 ?
H6 H36 2.833 . 1_455 ?
H6 H47 3.229 . . ?
H6 H48 3.411 . . ?
H7 Br2 3.426 . . ?
H7 C31 3.007 . . ?
H7 C32 3.142 . . ?
H7 H39 3.217 . . ?
H7 H47 2.919 . . ?
H7 H48 3.108 . . ?
H8 Br2 3.462 . . ?
H8 C30 3.442 . . ?
H8 C31 3.489 . . ?
H8 H30 2.732 . . ?
H8 H32 2.925 . . ?
H8 H46 3.246 . . ?
H8 H47 3.387 . . ?
H9 C5 3.442 . 2_656 ?
H9 C6 3.290 . 2_656 ?
H9 C18 3.407 . . ?
H9 H9 2.979 . 2_656 ?
H9 H10 2.696 . 2_656 ?
H9 H21 3.028 . 1_545 ?
H9 H21 3.243 . 2_666 ?
H9 H30 2.951 . . ?
H9 H31 3.184 . . ?
H9 H32 3.415 . . ?
H10 C5 3.513 . 2_656 ?
H10 C20 3.574 . 2_656 ?
H10 H9 2.696 . 2_656 ?
H10 H20 3.403 . 1_545 ?
H10 H21 3.564 . 1_545 ?
H10 H21 3.244 . 2_666 ?
H10 H44 3.328 . 1_545 ?
H11 C21 3.569 . 2_656 ?
H11 C22 3.047 . 2_656 ?
H11 C23 3.135 . 2_656 ?
H11 C26 3.454 . 1_545 ?
H11 C27 3.563 . 1_545 ?
H11 C28 3.551 . 1_545 ?
H11 H23 3.005 . 1_445 ?
H11 H34 3.161 . 2_656 ?
H11 H35 3.301 . 2_656 ?
H11 H43 2.654 . 1_545 ?
H11 H44 3.366 . 1_545 ?
H12 Br3 3.408 . 2_555 ?
H12 H22 3.448 . 1_445 ?
H12 H23 3.596 . 1_445 ?
H12 H35 3.295 . 1_455 ?
H12 H36 2.893 . 1_455 ?
H12 H43 3.057 . 1_545 ?
H13 Br3 3.459 . 2_665 ?
H13 Br4 3.284 . 2_665 ?
H13 Br6 3.171 . . ?
H13 Br6 2.604 . 2_665 ?
H14 Br4 3.522 . 2_665 ?
H14 Br6 3.209 . . ?
H14 Br7 2.544 . . ?
H15 Br3 2.596 . 2_665 ?
H15 H42 3.459 . 1_655 ?
H16 Br6 3.540 . 2_665 ?
H16 Br8 2.968 . 2_665 ?
H17 Br2 3.203 . . ?
H17 Br6 3.166 . . ?
H18 Br7 3.412 . . ?
H18 C20 3.150 . . ?
H18 C21 3.031 . . ?
H18 H26 3.259 . . ?
H18 H32 3.090 . . ?
H18 H33 2.914 . . ?
H19 Br2 3.547 . . ?
H19 C28 3.128 . . ?
H19 C29 2.968 . . ?
H19 H32 3.371 . . ?
H19 H33 3.240 . . ?
H19 H44 2.833 . . ?
H19 H45 2.545 . . ?
H20 Br8 3.392 . 2_665 ?
H20 H10 3.403 . 1_565 ?
H20 H31 3.066 . 1_565 ?
H20 H44 2.889 . . ?
H20 H45 3.321 . . ?
H21 C5 3.116 . 2_666 ?
H21 C6 3.096 . 2_666 ?
H21 C18 3.445 . 1_565 ?
H21 C19 3.553 . 1_565 ?
H21 C24 3.564 . 1_565 ?
H21 H9 3.028 . 1_565 ?
H21 H9 3.243 . 2_666 ?
H21 H10 3.564 . 1_565 ?
H21 H10 3.244 . 2_666 ?
H21 H31 2.649 . 1_565 ?
H21 H36 3.389 . 1_565 ?
H22 C8 3.521 . 2_666 ?
H22 C23 3.562 . 2_766 ?
H22 H12 3.448 . 1_665 ?
H22 H35 2.747 . 2_766 ?
H22 H36 3.236 . 1_565 ?
H22 H47 3.200 . 2_666 ?
H23 C22 3.283 . 2_766 ?
H23 C23 3.442 . 2_766 ?
H23 C26 3.360 . 1_655 ?
H23 H11 3.005 . 1_665 ?
H23 H12 3.596 . 1_665 ?
H23 H34 2.678 . 2_766 ?
H23 H35 2.998 . 2_766 ?
H23 H42 2.924 . 1_655 ?
H23 H43 3.107 . 1_655 ?
H23 H47 3.269 . 2_666 ?
H23 H48 3.409 . 1_655 ?
H24 Br7 3.485 . . ?
H24 C21 3.486 . . ?
H24 C22 3.490 . . ?
H24 H33 3.342 . . ?
H24 H34 3.326 . . ?
H24 H42 2.751 . 1_655 ?
H24 H48 2.887 . 1_655 ?
H25 Br5 3.281 . . ?
H25 Br5 2.693 . 2_655 ?
H25 Br6 3.071 . . ?
H25 Br7 3.416 . . ?
H26 Br7 2.706 . . ?
H26 H18 3.259 . . ?
H27 Br2 2.623 . . ?
H27 Br5 3.221 . . ?
H27 Br6 3.466 . . ?
H28 Br3 2.961 . 2_655 ?
H28 Br5 3.380 . 2_655 ?
H29 Br5 3.166 . . ?
H29 Br8 3.284 . 2_655 ?
H30 Br2 3.547 . . ?
H30 Br8 3.506 . 2_655 ?
H30 C4 3.185 . . ?
H30 C5 3.291 . . ?
H30 H2 3.444 . . ?
H30 H8 2.732 . . ?
H30 H9 2.951 . . ?
H31 Br8 3.521 . 2_655 ?
H31 C12 3.178 . 1_545 ?
H31 C13 2.928 . 1_545 ?
H31 H9 3.184 . . ?
H31 H20 3.066 . 1_545 ?
H31 H21 2.649 . 1_545 ?
H32 Br2 3.368 . . ?
H32 H8 2.925 . . ?
H32 H9 3.415 . . ?
H32 H18 3.090 . . ?
H32 H19 3.371 . . ?
H32 H45 3.580 . . ?
H32 H46 3.429 . . ?
H33 C10 3.380 . . ?
H33 C11 3.501 . . ?
H33 C16 3.533 . . ?
H33 C29 3.039 . 2_666 ?
H33 C30 2.982 . 2_666 ?
H33 C31 3.481 . 2_666 ?
H33 H18 2.914 . . ?
H33 H19 3.240 . . ?
H33 H24 3.342 . . ?
H33 H45 3.082 . . ?
H33 H45 3.208 . 2_666 ?
H33 H46 3.154 . 2_666 ?
H34 C15 3.472 . 2_766 ?
H34 C31 3.564 . 2_666 ?
H34 C32 3.457 . 2_666 ?
H34 H11 3.161 . 2_656 ?
H34 H23 2.678 . 2_766 ?
H34 H24 3.326 . . ?
H34 H48 3.483 . 1_655 ?
H35 C2 3.354 . 1_655 ?
H35 C3 3.594 . 1_655 ?
H35 C8 3.572 . 1_655 ?
H35 C14 3.325 . 2_766 ?
H35 C15 3.443 . 2_766 ?
H35 H6 2.529 . 1_655 ?
H35 H11 3.301 . 2_656 ?
H35 H12 3.295 . 1_655 ?
H35 H22 2.747 . 2_766 ?
H35 H23 2.998 . 2_766 ?
H35 H47 3.033 . 1_655 ?
H36 C13 3.533 . 1_545 ?
H36 C14 3.463 . 1_545 ?
H36 H6 2.833 . 1_655 ?
H36 H12 2.893 . 1_655 ?
H36 H21 3.389 . 1_545 ?
H36 H22 3.236 . 1_545 ?
H37 Br1 3.073 . . ?
H37 Br2 3.426 . . ?
H37 Br4 2.679 . . ?
H37 Br4 3.273 . 2_565 ?
H38 Br1 3.459 . . ?
H38 Br4 3.171 . 2_565 ?
H38 Br7 2.632 . 1_455 ?
H39 Br2 2.726 . . ?
H39 H3 3.582 . . ?
H39 H7 3.217 . . ?
H40 Br4 3.403 . . ?
H40 Br8 2.965 . 2_665 ?
H41 Br3 3.296 . 2_565 ?
H41 Br4 3.218 . 2_565 ?
H42 Br3 3.486 . 2_565 ?
H42 Br7 3.545 . 1_455 ?
H42 C15 3.294 . 1_455 ?
H42 C16 3.195 . 1_455 ?
H42 H15 3.459 . 1_455 ?
H42 H23 2.924 . 1_455 ?
H42 H24 2.751 . 1_455 ?
H43 Br3 3.521 . 2_565 ?
H43 C7 2.957 . 1_565 ?
H43 C8 3.192 . 1_565 ?
H43 H11 2.654 . 1_565 ?
H43 H12 3.057 . 1_565 ?
H43 H23 3.107 . 1_455 ?
H44 C6 3.550 . 1_565 ?
H44 C7 3.554 . 1_565 ?
H44 H10 3.328 . 1_565 ?
H44 H11 3.366 . 1_565 ?
H44 H19 2.833 . . ?
H44 H20 2.889 . . ?
H45 C10 3.380 . . ?
H45 C29 3.416 . 2_666 ?
H45 C30 3.277 . 2_666 ?
H45 H19 2.545 . . ?
H45 H20 3.321 . . ?
H45 H32 3.580 . . ?
H45 H33 3.082 . . ?
H45 H33 3.208 . 2_666 ?
H45 H45 2.949 . 2_666 ?
H45 H46 2.686 . 2_666 ?
H46 C12 3.473 . 2_666 ?
H46 C13 3.588 . 2_666 ?
H46 C29 3.509 . 2_666 ?
H46 H8 3.246 . . ?
H46 H32 3.429 . . ?
H46 H33 3.154 . 2_666 ?
H46 H45 2.686 . 2_666 ?
H47 C2 3.372 . . ?
H47 C3 3.502 . . ?
H47 C4 3.545 . . ?
H47 C13 3.553 . 2_666 ?
H47 C14 3.037 . 2_666 ?
H47 C15 3.072 . 2_666 ?
H47 C16 3.576 . 2_666 ?
H47 H6 3.229 . . ?
H47 H7 2.919 . . ?
H47 H8 3.387 . . ?
H47 H22 3.200 . 2_666 ?
H47 H23 3.269 . 2_666 ?
H47 H35 3.033 . 1_455 ?
H48 Br7 3.382 . 1_455 ?
H48 H6 3.411 . . ?
H48 H7 3.108 . . ?
H48 H23 3.409 . 1_455 ?
H48 H24 2.887 . 1_455 ?
H48 H34 3.483 . 1_455 ?

loop_
_geom_hbond_atom_site_label_D
_geom_hbond_atom_site_label_H
_geom_hbond_atom_site_label_A
_geom_hbond_distance_DH
_geom_hbond_distance_HA
_geom_hbond_distance_DA
_geom_hbond_angle_DHA
_geom_hbond_publ_flag
N1 H1 Br1 0.89 3.18 3.508(5) 104 y
N1 H3 Br2 0.89 2.54 3.411(5) 165 y
N2 H13 Br6 0.89 3.17 3.509(5) 105 y
N2 H14 Br7 0.89 2.54 3.416(5) 167 y
N3 H26 Br7 0.89 2.71 3.448(6) 142 y
N3 H27 Br2 0.89 2.62 3.486(6) 164 y
N4 H37 Br4 0.89 2.68 3.465(5) 148 y
N4 H39 Br2 0.89 2.73 3.462(6) 140 y

loop_
_geom_torsion_atom_site_label_1
_geom_torsion_atom_site_label_2
_geom_torsion_atom_site_label_3
_geom_torsion_atom_site_label_4
_geom_torsion_site_symmetry_1
_geom_torsion_site_symmetry_2
_geom_torsion_site_symmetry_3
_geom_torsion_site_symmetry_4
_geom_torsion
_geom_torsion_publ_flag
Br3 Pb1 Br1 Pb2 . . . 1_455 -71.22(6) ?
Br4 Pb1 Br1 Pb2 . . . 1_455 19.43(6) ?
Br5 Pb1 Br1 Pb2 . . . 1_455 -167.88(6) ?
Br2 Pb1 Br1 Pb2 . . . 1_455 108.07(6) ?
Br3 Pb1 Br4 Pb2 . . . 2_665 -89.77(6) ?
Br1 Pb1 Br4 Pb2 . . . 2_665 173.72(6) ?
Br6 Pb1 Br4 Pb2 . . . 2_665 1.78(6) ?
Br2 Pb1 Br4 Pb2 . . . 2_665 90.11(6) ?
Br3 Pb1 Br5 Pb2 . . . 2_655 -92.15(6) ?
Br1 Pb1 Br5 Pb2 . . . 2_655 4.58(7) ?
Br6 Pb1 Br5 Pb2 . . . 2_655 176.10(6) ?
Br2 Pb1 Br5 Pb2 . . . 2_655 87.97(6) ?
Br8 Pb2 Br6 Pb1 . . . . 71.35(6) ?
Br5 Pb2 Br6 Pb1 2_655 . . . -19.43(6) ?
Br4 Pb2 Br6 Pb1 2_665 . . . 167.92(6) ?
Br7 Pb2 Br6 Pb1 . . . . -108.01(6) ?
Br3 Pb1 Br6 Pb2 . . . . -76.20(6) ?
Br4 Pb1 Br6 Pb2 . . . . -167.00(6) ?
Br5 Pb1 Br6 Pb2 . . . . 20.30(6) ?
Br2 Pb1 Br6 Pb2 . . . . 104.50(6) ?
N1 C1 C2 C3 . . . . -64.3(9) ?
C1 C2 C3 C4 . . . . 103.1(9) ?
C1 C2 C3 C8 . . . . -77.0(10) ?
C8 C3 C4 C5 . . . . 0.9(13) ?
C2 C3 C4 C5 . . . . -179.2(9) ?
C3 C4 C5 C6 . . . . 0.9(16) ?
C4 C5 C6 C7 . . . . -2.5(17) ?
C5 C6 C7 C8 . . . . 2.2(17) ?
C6 C7 C8 C3 . . . . -0.4(16) ?
C4 C3 C8 C7 . . . . -1.1(13) ?
C2 C3 C8 C7 . . . . 179.0(9) ?
N2 C9 C10 C11 . . . . 64.1(9) ?
C9 C10 C11 C12 . . . . 76.7(9) ?
C9 C10 C11 C16 . . . . -102.4(9) ?
C16 C11 C12 C13 . . . . 0.5(13) ?
C10 C11 C12 C13 . . . . -178.7(8) ?
C11 C12 C13 C14 . . . . 1.7(14) ?
C12 C13 C14 C15 . . . . -1.5(16) ?
C13 C14 C15 C16 . . . . -0.8(15) ?
C14 C15 C16 C11 . . . . 3.0(14) ?
C12 C11 C16 C15 . . . . -2.9(13) ?
C10 C11 C16 C15 . . . . 176.3(7) ?
N3 C17 C18 C19 . . . . -58.9(9) ?
C17 C18 C19 C20 . . . . 109.3(9) ?
C17 C18 C19 C24 . . . . -69.1(9) ?
C24 C19 C20 C21 . . . . -0.8(12) ?
C18 C19 C20 C21 . . . . -179.2(7) ?
C19 C20 C21 C22 . . . . 1.8(13) ?
C20 C21 C22 C23 . . . . -1.5(15) ?
C21 C22 C23 C24 . . . . 0.2(15) ?
C22 C23 C24 C19 . . . . 0.8(14) ?
C20 C19 C24 C23 . . . . -0.5(12) ?
C18 C19 C24 C23 . . . . 177.9(7) ?
N4 C25 C26 C27 . . . . 60.4(10) ?
C25 C26 C27 C28 . . . . 68.7(11) ?
C25 C26 C27 C32 . . . . -111.4(9) ?
C32 C27 C28 C29 . . . . 1.7(14) ?
C26 C27 C28 C29 . . . . -178.4(9) ?
C27 C28 C29 C30 . . . . 0.3(16) ?
C28 C29 C30 C31 . . . . -3.0(17) ?
C29 C30 C31 C32 . . . . 3.7(16) ?
C28 C27 C32 C31 . . . . -0.9(14) ?
C26 C27 C32 C31 . . . . 179.2(9) ?
C30 C31 C32 C27 . . . . -1.8(16) ?
